data_2201904
loop_
_publ_author_name
'R. Krishna'
'S. Selvanayagam'
'M. Yogavel'
'D. Velmurugan'
'M. Shanmugasundaram'
'R. Raghunathan'
'S. Shanmuga Sundara Raj'
'H.-K. Fun'

_publ_section_title 1,2,3,4,4a,12a-Hexahydro-2,5,5-trimethyl-1<i>H</i>-[2]benzopyrano[3,2-<i>c</i>]coumarin
_journal_issue 6
_journal_name_full 'Acta Crystallographica Section E'
_journal_page_first o808
_journal_page_last o809
_journal_paper_doi 10.1107/S1600536803009978
_journal_volume 59
_journal_year 2003
_chemical_formula_iupac 'C19 H22 O3'
_chemical_formula_moiety 'C19 H22 O3'
_chemical_formula_sum 'C19 H22 O3'
_chemical_formula_weight 298.37
_chemical_name_systematic
;
1,2,3,4,4a,12a-Hexahydro-2,5,5-trimethyl-1-H-[2]benzopyrano[3,2-c]coumarin
;
_space_group_IT_number 19
_symmetry_cell_setting orthorhombic
_symmetry_space_group_name_Hall 'P 2ac 2ab'
_symmetry_space_group_name_H-M 'P 21 21 21'
_atom_sites_solution_hydrogens geom
_atom_sites_solution_primary direct
_atom_sites_solution_secondary difmap
_audit_creation_method SHELXL-97
_cell_angle_alpha 90.00
_cell_angle_beta 90.00
_cell_angle_gamma 90.00
_cell_formula_units_Z 4
_cell_length_a 8.8291(4)
_cell_length_b 9.8819(4)
_cell_length_c 18.2053(8)
_cell_measurement_reflns_used 6654
_cell_measurement_temperature 293(2)
_cell_measurement_theta_max 27.55
_cell_measurement_theta_min 2.85
_cell_volume 1588.38(12)
_computing_cell_refinement 'SAINT (Siemens, 1996)'
_computing_data_collection 'SMART (Siemens, 1996)'
_computing_data_reduction SAINT
_computing_molecular_graphics
;
ORTEP-3 (Farrugia, 1997) and PLATON (Spek, 1990)
;
_computing_publication_material 'SHELXL97 and PARST (Nardelli, 1995)'
_computing_structure_refinement 'SHELXL97 (Sheldrick, 1997)'
_computing_structure_solution 'SHELXS97 (Sheldrick, 1997)'
_diffrn_ambient_temperature 293(2)
_diffrn_measured_fraction_theta_full 0.997
_diffrn_measured_fraction_theta_max 0.997
_diffrn_measurement_device_type 'Siemens SMART CCD area-detector'
_diffrn_measurement_method \w
_diffrn_radiation_monochromator graphite
_diffrn_radiation_source 'fine-focus sealed tube'
_diffrn_radiation_type MoK\a
_diffrn_radiation_wavelength 0.71073
_diffrn_reflns_av_R_equivalents 0.0341
_diffrn_reflns_av_sigmaI/netI 0.0260
_diffrn_reflns_limit_h_max 11
_diffrn_reflns_limit_h_min -11
_diffrn_reflns_limit_k_max 13
_diffrn_reflns_limit_k_min -12
_diffrn_reflns_limit_l_max 24
_diffrn_reflns_limit_l_min -22
_diffrn_reflns_number 11019
_diffrn_reflns_theta_full 28.30
_diffrn_reflns_theta_max 28.30
_diffrn_reflns_theta_min 2.24
_diffrn_standards_decay_% 0
_diffrn_standards_number 0
_exptl_absorpt_coefficient_mu 0.083
_exptl_absorpt_correction_type none
_exptl_crystal_colour Colourless
_exptl_crystal_density_diffrn 1.248
_exptl_crystal_density_meas ?
_exptl_crystal_density_method 'not measured'
_exptl_crystal_description Block
_exptl_crystal_F_000 640
_exptl_crystal_size_max 0.50
_exptl_crystal_size_mid 0.16
_exptl_crystal_size_min 0.14
_refine_diff_density_max 0.208
_refine_diff_density_min -0.210
_refine_ls_extinction_method none
_refine_ls_goodness_of_fit_ref 1.085
_refine_ls_hydrogen_treatment constr
_refine_ls_matrix_type full
_refine_ls_number_parameters 199
_refine_ls_number_reflns 2247
_refine_ls_number_restraints 0
_refine_ls_restrained_S_all 1.085
_refine_ls_R_factor_all 0.0496
_refine_ls_R_factor_gt 0.0418
_refine_ls_shift/su_max <0.001
_refine_ls_shift/su_mean <0.001
_refine_ls_structure_factor_coef Fsqd
_refine_ls_weighting_details 'calc w = 1/[\s^2^(Fo^2^)+(0.0647P)^2^+0.1224P] where P = (Fo^2^+2Fc^2^)/3'
_refine_ls_weighting_scheme calc
_refine_ls_wR_factor_gt 0.1069
_refine_ls_wR_factor_ref 0.1138
_reflns_number_gt 1960
_reflns_number_total 2247
_reflns_threshold_expression I>2\s(I)
_cod_data_source_file ci6225.cif
_cod_data_source_block I
_cod_depositor_comments
;
The following automatic conversions were performed:
'_symmetry_cell_setting' value 'Orthorhombic' changed to 'orthorhombic'
according to '/home/saulius/struct/CIF-dictionaries/cif_core.dic'
dictionary named 'cif_core.dic' version 2.4.1 from 2010-06-29.

Automatic conversion script
Id: cif_fix_enum 1527 2010-12-29 10:47:43Z saulius 

The following automatic conversions were performed:

'_symmetry_cell_setting' value 'Orthorhombic' changed to
'orthorhombic' according to
/home/saulius/struct/CIF-dictionaries/cif_core.dic dictionary named
'cif_core.dic' version 2.4.1 from 2010-06-29.

Automatic conversion script
Id: cif_fix_values 1715 2011-07-08 13:25:40Z adriana 

The following automatic conversions were performed:

'_exptl_crystal_density_meas' value 'none' was changed to '?' - the
value is perceived as not measured.

Automatic conversion script
Id: cif_fix_values 3008 2015-01-20 13:52:24Z robertas 
;
_cod_database_code 2201904
_cod_database_fobs_code 2201904

loop_
_symmetry_equiv_pos_as_xyz
'x, y, z'
'-x+1/2, -y, z+1/2'
'-x, y+1/2, -z+1/2'
'x+1/2, -y+1/2, -z'

loop_
_atom_site_label
_atom_site_fract_x
_atom_site_fract_y
_atom_site_fract_z
_atom_site_U_iso_or_equiv
_atom_site_adp_type
_atom_site_calc_flag
_atom_site_refinement_flags
_atom_site_occupancy
_atom_site_disorder_assembly
_atom_site_disorder_group
_atom_site_type_symbol
O1 -0.00640(19) 0.52266(13) 0.05327(8) 0.0488(4) Uani d . 1 . . O
C2 0.0105(2) 0.60381(19) -0.00866(11) 0.0439(4) Uani d . 1 . . C
C3 -0.0244(2) 0.74706(19) -0.00197(11) 0.0376(4) Uani d . 1 . . C
C4 -0.0555(2) 0.79865(18) 0.06553(10) 0.0365(4) Uani d . 1 . . C
C5 -0.1327(2) 0.7583(2) 0.19655(11) 0.0450(4) Uani d . 1 . . C
H5 -0.1502 0.8501 0.2037 0.054 Uiso calc R 1 . . H
C6 -0.1573(3) 0.6683(2) 0.25310(11) 0.0525(5) Uani d . 1 . . C
H6 -0.1910 0.6997 0.2984 0.063 Uiso calc R 1 . . H
C7 -0.1322(3) 0.5311(2) 0.24278(12) 0.0574(6) Uani d . 1 . . C
H7 -0.1493 0.4710 0.2812 0.069 Uiso calc R 1 . . H
C8 -0.0819(3) 0.4831(2) 0.17590(13) 0.0533(5) Uani d . 1 . . C
H8 -0.0646 0.3911 0.1691 0.064 Uiso calc R 1 . . H
C9 -0.0576(2) 0.57364(18) 0.11901(11) 0.0412(4) Uani d . 1 . . C
C10 -0.0815(2) 0.71163(18) 0.12851(10) 0.0375(4) Uani d . 1 . . C
O11 -0.06667(18) 0.93083(12) 0.08116(7) 0.0424(3) Uani d . 1 . . O
C12 -0.0135(3) 1.0277(2) 0.02525(11) 0.0431(4) Uani d . 1 . . C
C13 -0.0403(3) 1.0758(2) -0.11316(12) 0.0534(5) Uani d . 1 . . C
H13A -0.0747 1.1661 -0.1007 0.064 Uiso calc R 1 . . H
H13B 0.0678 1.0795 -0.1224 0.064 Uiso calc R 1 . . H
C14 -0.1227(3) 1.0261(2) -0.18192(12) 0.0549(5) Uani d . 1 . . C
H14A -0.2310 1.0336 -0.1741 0.066 Uiso calc R 1 . . H
H14B -0.0962 1.0843 -0.2228 0.066 Uiso calc R 1 . . H
C15 -0.0848(3) 0.8803(3) -0.20200(11) 0.0510(5) Uani d . 1 . . C
H15 0.0219 0.8772 -0.2167 0.061 Uiso calc R 1 . . H
C16 -0.1047(3) 0.7858(2) -0.13570(10) 0.0450(4) Uani d . 1 . . C
H16A -0.2112 0.7802 -0.1230 0.054 Uiso calc R 1 . . H
H16B -0.0703 0.6957 -0.1486 0.054 Uiso calc R 1 . . H
C17 -0.0724(2) 0.97919(18) -0.04916(10) 0.0391(4) Uani d . 1 . . C
H17 -0.1828 0.9726 -0.0448 0.047 Uiso calc R 1 . . H
C18 -0.0148(2) 0.83683(18) -0.06908(10) 0.0391(4) Uani d . 1 . . C
H18 0.0919 0.8442 -0.0834 0.047 Uiso calc R 1 . . H
C19 0.1581(3) 1.0321(3) 0.03032(14) 0.0574(6) Uani d . 1 . . C
H19A 0.1992 0.9471 0.0144 0.086 Uiso calc R 1 . . H
H19B 0.1876 1.0487 0.0803 0.086 Uiso calc R 1 . . H
H19C 0.1960 1.1034 -0.0005 0.086 Uiso calc R 1 . . H
C20 -0.0868(4) 1.15905(19) 0.04955(12) 0.0614(7) Uani d . 1 . . C
H20A -0.1948 1.1513 0.0455 0.092 Uiso calc R 1 . . H
H20B -0.0519 1.2317 0.0189 0.092 Uiso calc R 1 . . H
H20C -0.0600 1.1773 0.0997 0.092 Uiso calc R 1 . . H
C21 -0.1797(4) 0.8333(3) -0.26730(13) 0.0694(7) Uani d . 1 . . C
H21A -0.1539 0.7415 -0.2792 0.104 Uiso calc R 1 . . H
H21B -0.1596 0.8903 -0.3088 0.104 Uiso calc R 1 . . H
H21C -0.2852 0.8384 -0.2549 0.104 Uiso calc R 1 . . H
O22 0.0572(2) 0.54743(16) -0.06247(9) 0.0633(5) Uani d . 1 . . O

loop_
_atom_site_aniso_label
_atom_site_aniso_U_11
_atom_site_aniso_U_22
_atom_site_aniso_U_33
_atom_site_aniso_U_12
_atom_site_aniso_U_13
_atom_site_aniso_U_23
O1 0.0633(9) 0.0320(6) 0.0512(8) 0.0088(7) -0.0048(7) -0.0023(6)
C2 0.0466(10) 0.0374(9) 0.0476(10) 0.0076(8) -0.0018(9) -0.0046(8)
C3 0.0376(8) 0.0331(8) 0.0420(9) 0.0024(7) -0.0014(7) -0.0008(7)
C4 0.0352(9) 0.0308(7) 0.0436(9) -0.0003(7) -0.0024(7) -0.0006(7)
C5 0.0538(11) 0.0378(9) 0.0435(10) -0.0004(9) -0.0003(9) -0.0002(8)
C6 0.0628(13) 0.0531(12) 0.0415(10) 0.0005(11) 0.0006(10) 0.0048(9)
C7 0.0735(15) 0.0482(11) 0.0507(12) -0.0043(12) -0.0060(11) 0.0163(10)
C8 0.0677(14) 0.0333(9) 0.0589(12) 0.0010(10) -0.0104(11) 0.0069(9)
C9 0.0443(10) 0.0349(8) 0.0445(9) 0.0012(8) -0.0085(8) -0.0004(8)
C10 0.0379(9) 0.0336(8) 0.0410(9) -0.0006(8) -0.0051(7) 0.0013(7)
O11 0.0577(8) 0.0294(6) 0.0402(6) -0.0011(6) 0.0053(6) -0.0019(5)
C12 0.0570(11) 0.0300(8) 0.0422(9) -0.0039(9) 0.0027(8) 0.0012(8)
C13 0.0678(14) 0.0432(10) 0.0492(11) -0.0056(11) -0.0019(10) 0.0102(9)
C14 0.0623(14) 0.0575(12) 0.0451(10) 0.0008(11) -0.0047(10) 0.0131(10)
C15 0.0497(11) 0.0644(12) 0.0390(9) 0.0035(11) 0.0014(9) 0.0030(9)
C16 0.0490(11) 0.0460(10) 0.0400(9) 0.0017(9) -0.0008(8) -0.0031(8)
C17 0.0426(9) 0.0346(8) 0.0402(9) 0.0014(8) 0.0020(8) 0.0031(7)
C18 0.0394(9) 0.0384(9) 0.0393(9) 0.0018(8) 0.0025(7) -0.0007(7)
C19 0.0576(13) 0.0562(13) 0.0583(12) -0.0167(12) -0.0043(10) -0.0018(11)
C20 0.0972(19) 0.0320(9) 0.0549(12) 0.0043(11) 0.0071(13) -0.0029(9)
C21 0.0864(18) 0.0792(17) 0.0425(11) 0.0029(16) -0.0098(12) -0.0040(12)
O22 0.0837(13) 0.0503(8) 0.0560(9) 0.0241(9) 0.0054(8) -0.0095(7)

loop_
_atom_type_symbol
_atom_type_description
_atom_type_scat_dispersion_real
_atom_type_scat_dispersion_imag
_atom_type_scat_source
C C 0.0033 0.0016 'International Tables Vol C Tables 4.2.6.8 and 6.1.1.4'
H H 0.0000 0.0000 'International Tables Vol C Tables 4.2.6.8 and 6.1.1.4'
O O 0.0106 0.0060 'International Tables Vol C Tables 4.2.6.8 and 6.1.1.4'

loop_
_geom_angle_atom_site_label_1
_geom_angle_atom_site_label_2
_geom_angle_atom_site_label_3
_geom_angle
_geom_angle_publ_flag
C9 O1 C2 122.00(10) ?
O22 C2 O1 115.51(17) y
O22 C2 C3 126.39(19) y
O1 C2 C3 118.06(17) ?
C4 C3 C2 118.95(18) ?
C4 C3 C18 121.47(16) ?
C2 C3 C18 119.44(17) ?
O11 C4 C3 124.93(17) ?
O11 C4 C10 113.45(16) ?
C3 C4 C10 121.61(16) ?
C6 C5 C10 120.06(18) ?
C6 C5 H5 120.0 ?
C10 C5 H5 120.0 ?
C5 C6 C7 120.3(2) ?
C5 C6 H6 119.8 ?
C7 C6 H6 119.8 ?
C8 C7 C6 120.5(2) ?
C8 C7 H7 119.8 ?
C6 C7 H7 119.8 ?
C7 C8 C9 119.18(18) ?
C7 C8 H8 120.4 ?
C9 C8 H8 120.4 ?
O1 C9 C8 117.71(17) y
O1 C9 C10 121.15(18) ?
C8 C9 C10 121.12(19) ?
C9 C10 C5 118.87(18) ?
C9 C10 C4 117.31(18) ?
C5 C10 C4 123.80(17) y
C4 O11 C12 117.6(2) ?
O11 C12 C20 102.63(16) ?
O11 C12 C19 107.11(18) ?
C20 C12 C19 112.6(2) ?
O11 C12 C17 107.45(15) ?
C20 C12 C17 112.47(19) ?
C19 C12 C17 113.73(19) ?
C14 C13 C17 109.57(18) ?
C14 C13 H13A 109.8 ?
C17 C13 H13A 109.8 ?
C14 C13 H13B 109.8 ?
C17 C13 H13B 109.8 ?
H13A C13 H13B 108.2 ?
C15 C14 C13 113.32(19) ?
C15 C14 H14A 108.9 ?
C13 C14 H14A 108.9 ?
C15 C14 H14B 108.9 ?
C13 C14 H14B 108.9 ?
H14A C14 H14B 107.7 ?
C14 C15 C21 110.8(2) ?
C14 C15 C16 111.19(17) ?
C21 C15 C16 111.4(2) ?
C14 C15 H15 107.8 ?
C21 C15 H15 107.8 ?
C16 C15 H15 107.8 ?
C18 C16 C15 111.24(17) ?
C18 C16 H16A 109.4 ?
C15 C16 H16A 109.4 ?
C18 C16 H16B 109.4 ?
C15 C16 H16B 109.4 ?
H16A C16 H16B 108.0 ?
C12 C17 C13 114.57(16) ?
C12 C17 C18 112.54(16) ?
C13 C17 C18 109.20(15) ?
C12 C17 H17 106.7 ?
C13 C17 H17 106.7 ?
C18 C17 H17 106.7 ?
C3 C18 C16 114.62(16) ?
C3 C18 C17 109.10(15) ?
C16 C18 C17 108.41(16) ?
C3 C18 H18 108.2 ?
C16 C18 H18 108.2 ?
C17 C18 H18 108.2 ?
C12 C19 H19A 109.5 ?
C12 C19 H19B 109.5 ?
H19A C19 H19B 109.5 ?
C12 C19 H19C 109.5 ?
H19A C19 H19C 109.5 ?
H19B C19 H19C 109.5 ?
C12 C20 H20A 109.5 ?
C12 C20 H20B 109.5 ?
H20A C20 H20B 109.5 ?
C12 C20 H20C 109.5 ?
H20A C20 H20C 109.5 ?
H20B C20 H20C 109.5 ?
C15 C21 H21A 109.5 ?
C15 C21 H21B 109.5 ?
H21A C21 H21B 109.5 ?
C15 C21 H21C 109.5 ?
H21A C21 H21C 109.5 ?
H21B C21 H21C 109.5 ?

loop_
_geom_bond_atom_site_label_1
_geom_bond_atom_site_label_2
_geom_bond_site_symmetry_2
_geom_bond_distance
_geom_bond_publ_flag
O1 C9 . 1.375(2) y
O1 C2 . 1.392(2) y
C2 O22 . 1.200(2) y
C2 C3 . 1.454(3) y
C3 C4 . 1.358(3) y
C3 C18 . 1.512(3) y
C4 O11 . 1.340(2) y
C4 C10 . 1.452(3) y
C5 C6 . 1.377(3) y
C5 C10 . 1.397(3) y
C5 H5 . 0.93 ?
C6 C7 . 1.387(3) y
C6 H6 . 0.93 ?
C7 C8 . 1.380(3) y
C7 H7 . 0.93 ?
C8 C9 . 1.385(3) y
C8 H8 . 0.93 ?
C9 C10 . 1.391(3) y
O11 C12 . 1.474(2) y
C12 C20 . 1.516(3) ?
C12 C19 . 1.518(3) ?
C12 C17 . 1.528(3) ?
C13 C14 . 1.528(3) ?
C13 C17 . 1.532(3) ?
C13 H13A . 0.97 ?
C13 H13B . 0.97 ?
C14 C15 . 1.523(4) ?
C14 H14A . 0.97 ?
C14 H14B . 0.97 ?
C15 C21 . 1.527(3) ?
C15 C16 . 1.536(3) ?
C15 H15 . 0.98 ?
C16 C18 . 1.534(3) ?
C16 H16A . 0.97 ?
C16 H16B . 0.97 ?
C17 C18 . 1.539(2) ?
C17 H17 . 0.98 ?
C18 H18 . 0.98 ?
C19 H19A . 0.96 ?
C19 H19B . 0.96 ?
C19 H19C . 0.96 ?
C20 H20A . 0.96 ?
C20 H20B . 0.96 ?
C20 H20C . 0.96 ?
C21 H21A . 0.96 ?
C21 H21B . 0.96 ?
C21 H21C . 0.96 ?

loop_
_geom_hbond_atom_site_label_D
_geom_hbond_atom_site_label_H
_geom_hbond_atom_site_label_A
_geom_hbond_site_symmetry_A
_geom_hbond_distance_DH
_geom_hbond_distance_HA
_geom_hbond_distance_DA
_geom_hbond_angle_DHA
C16 H16B O22 1_555 0.97 2.42 3.061(3) 123
C19 H19A Cg 4_565 0.96 2.90 3.681(3) 140

loop_
_geom_torsion_atom_site_label_1
_geom_torsion_atom_site_label_2
_geom_torsion_atom_site_label_3
_geom_torsion_atom_site_label_4
_geom_torsion
C9 O1 C2 O22 179.48(19)
C9 O1 C2 C3 1.4(3)
O22 C2 C3 C4 -170.6(2)
O1 C2 C3 C4 7.3(3)
O22 C2 C3 C18 5.2(3)
O1 C2 C3 C18 -176.98(16)
C2 C3 C4 O11 169.35(19)
C18 C3 C4 O11 -6.3(3)
C2 C3 C4 C10 -11.3(3)
C18 C3 C4 C10 173.03(17)
C10 C5 C6 C7 -0.3(4)
C5 C6 C7 C8 0.1(4)
C6 C7 C8 C9 -0.3(4)
C2 O1 C9 C8 175.09(19)
C2 O1 C9 C10 -6.1(3)
C7 C8 C9 O1 179.5(2)
C7 C8 C9 C10 0.7(3)
O1 C9 C10 C5 -179.61(17)
C8 C9 C10 C5 -0.8(3)
O1 C9 C10 C4 2.2(3)
C8 C9 C10 C4 -179.04(19)
C6 C5 C10 C9 0.7(3)
C6 C5 C10 C4 178.7(2)
O11 C4 C10 C9 -173.90(17)
C3 C4 C10 C9 6.7(3)
O11 C4 C10 C5 8.0(3)
C3 C4 C10 C5 -171.41(19)
C3 C4 O11 C12 -12.3(3)
C10 C4 O11 C12 168.33(16)
C4 O11 C12 C20 162.8(2)
C4 O11 C12 C19 -78.5(2)
C4 O11 C12 C17 44.1(2)
C17 C13 C14 C15 -54.8(3)
C13 C14 C15 C21 175.5(2)
C13 C14 C15 C16 51.1(3)
C14 C15 C16 C18 -53.4(3)
C21 C15 C16 C18 -177.5(2)
O11 C12 C17 C13 174.47(17)
C20 C12 C17 C13 62.3(2)
C19 C12 C17 C13 -67.2(2)
O11 C12 C17 C18 -60.0(2)
C20 C12 C17 C18 -172.19(18)
C19 C12 C17 C18 58.4(2)
C14 C13 C17 C12 -172.33(19)
C14 C13 C17 C18 60.4(2)
C4 C3 C18 C16 -131.78(19)
C2 C3 C18 C16 52.6(2)
C4 C3 C18 C17 -10.0(2)
C2 C3 C18 C17 174.32(18)
C15 C16 C18 C3 -178.25(17)
C15 C16 C18 C17 59.6(2)
C12 C17 C18 C3 43.0(2)
C13 C17 C18 C3 171.40(16)
C12 C17 C18 C16 168.44(16)
C13 C17 C18 C16 -63.2(2)

loop_
_cod_related_entry_id
_cod_related_entry_database
_cod_related_entry_code
1 ChemSpider 21174933
